data_7046315
loop_
_publ_author_name
'Niu, Haoyu'
'Mangan, Robert J.'
'Protchenko, Andrey V.'
'Phillips, Nicholas'
'Unkrig, Wiebke'
'Friedmann, Christian'
'Kolychev, Eugene L.'
'Tirfoin, R\'emi'
'Hicks, Jamie'
'Aldridge, Simon'

_publ_section_title
;
 Experimental and quantum chemical studies of anionic analogues of
 N-heterocyclic carbenes.
;
_journal_issue 22
_journal_name_full 'Dalton transactions (Cambridge, England : 2003)'
_journal_page_first 7445
_journal_page_last 7455
_journal_paper_doi 10.1039/c8dt01661e
_journal_volume 47
_journal_year 2018
_chemical_formula_sum 'C51 H49 Au B Cl2 F15 N2 S'
_chemical_formula_weight 1285.66
_space_group_crystal_system monoclinic
_space_group_IT_number 15
_space_group_name_Hall '-C 2yc'
_space_group_name_H-M_alt 'C 1 2/c 1'
_symmetry_space_group_name_Hall '-C 2yc'
_symmetry_space_group_name_H-M 'C 1 2/c 1'
_atom_sites_solution_hydrogens geom
_audit_creation_method SHELXL-2014/7
_audit_update_record
;
2018-04-19 deposited with the CCDC.
2018-05-11 downloaded from the CCDC.
;
_cell_angle_alpha 90
_cell_angle_beta 121.195(3)
_cell_angle_gamma 90
_cell_formula_units_Z 8
_cell_length_a 45.7252(11)
_cell_length_b 9.8319(2)
_cell_length_c 26.8014(7)
_cell_measurement_reflns_used 11558
_cell_measurement_temperature 150(2)
_cell_measurement_theta_max 75.7647
_cell_measurement_theta_min 3.3057
_cell_volume 10306.8(5)
_computing_cell_refinement 'CrysAlisPro, (Agilent, 2011)'
_computing_data_collection 'SuperNova, (Oxford Diffraction, 2010)'
_computing_data_reduction 'CrysAlisPro, (Agilent, 2011)'
_computing_structure_refinement 'SHELXL-2014/7 (Sheldrick, 2014)'
_computing_structure_solution 'SHELXT 2014/5 (Sheldrick, 2014)'
_diffrn_ambient_temperature 150(2)
_diffrn_measured_fraction_theta_full 0.999
_diffrn_measured_fraction_theta_max 0.983
_diffrn_measurement_device Area
_diffrn_measurement_device_type 'Oxford Diffraction SuperNova'
_diffrn_measurement_method \w
_diffrn_radiation_monochromator graphite
_diffrn_radiation_type 'Cu K\a'
_diffrn_radiation_wavelength 1.54180
_diffrn_reflns_av_R_equivalents 0.0425
_diffrn_reflns_av_unetI/netI 0.0444
_diffrn_reflns_Laue_measured_fraction_full 0.999
_diffrn_reflns_Laue_measured_fraction_max 0.983
_diffrn_reflns_limit_h_max 35
_diffrn_reflns_limit_h_min -57
_diffrn_reflns_limit_k_max 12
_diffrn_reflns_limit_k_min -8
_diffrn_reflns_limit_l_max 33
_diffrn_reflns_limit_l_min -33
_diffrn_reflns_number 28284
_diffrn_reflns_point_group_measured_fraction_full 0.999
_diffrn_reflns_point_group_measured_fraction_max 0.983
_diffrn_reflns_theta_full 67.684
_diffrn_reflns_theta_max 75.954
_diffrn_reflns_theta_min 3.308
_exptl_absorpt_coefficient_mu 7.515
_exptl_absorpt_correction_T_max 1.00000
_exptl_absorpt_correction_T_min 0.59374
_exptl_absorpt_correction_type multi-scan
_exptl_absorpt_process_details 'CrysAlisPro, (Agilent, 2011)'
_exptl_crystal_colour colorless
_exptl_crystal_density_diffrn 1.657
_exptl_crystal_description plate
_exptl_crystal_F_000 5104
_exptl_crystal_size_max 0.26
_exptl_crystal_size_mid 0.12
_exptl_crystal_size_min 0.03
_refine_diff_density_max 1.815
_refine_diff_density_min -1.495
_refine_diff_density_rms 0.128
_refine_ls_extinction_method none
_refine_ls_goodness_of_fit_ref 1.032
_refine_ls_hydrogen_treatment constr
_refine_ls_matrix_type full
_refine_ls_number_parameters 673
_refine_ls_number_reflns 10583
_refine_ls_number_restraints 1
_refine_ls_restrained_S_all 1.032
_refine_ls_R_factor_all 0.0568
_refine_ls_R_factor_gt 0.0460
_refine_ls_shift/su_max 0.001
_refine_ls_shift/su_mean 0.000
_refine_ls_structure_factor_coef Fsqd
_refine_ls_weighting_details 'w=1/[\s^2^(Fo^2^)+(0.0797P)^2^+18.5747P] where P=(Fo^2^+2Fc^2^)/3'
_refine_ls_weighting_scheme calc
_refine_ls_wR_factor_gt 0.1215
_refine_ls_wR_factor_ref 0.1298
_reflns_Friedel_coverage 0.000
_reflns_number_gt 8762
_reflns_number_total 10583
_reflns_threshold_expression 'I > 2\s(I)'
_oxford_structure_analysis_title 058rmjc15
_cod_data_source_file c8dt01661e2.cif
_cod_data_source_block 058rmjc15
_cod_depositor_comments 'Adding full bibliography for 7046314--7046326.cif.'
_cod_database_code 7046315
_shelx_shelxl_version_number 2014/7
_shelx_space_group_comment
;
The symmetry employed for this shelxl refinement is uniquely defined
by the following loop, which should always be used as a source of
symmetry information in preference to the above space-group names.
They are only intended as comments.
;

loop_
_space_group_symop_operation_xyz
'x, y, z'
'-x, y, -z+1/2'
'x+1/2, y+1/2, z'
'-x+1/2, y+1/2, -z+1/2'
'-x, -y, -z'
'x, -y, z-1/2'
'-x+1/2, -y+1/2, -z'
'x+1/2, -y+1/2, z-1/2'

loop_
_atom_site_label
_atom_site_type_symbol
_atom_site_fract_x
_atom_site_fract_y
_atom_site_fract_z
_atom_site_U_iso_or_equiv
_atom_site_adp_type
_atom_site_occupancy
_atom_site_site_symmetry_order
_atom_site_calc_flag
_atom_site_refinement_flags_posn
_atom_site_refinement_flags_adp
_atom_site_refinement_flags_occupancy
_atom_site_disorder_assembly
_atom_site_disorder_group
Au1 Au 0.37051(2) 0.11515(3) 0.75611(2) 0.02616(11) Uani 0.8024(17) 1 d D . P A 1
S1 S 0.38573(4) 0.03836(17) 0.84769(6) 0.0383(3) Uani 0.8024(17) 1 d D . P A 1
Au1B Au 0.35918(5) 0.12766(16) 0.74715(6) 0.02616(11) Uani 0.1976(17) 1 d D . P A 2
S1B S 0.35051(9) 0.0523(6) 0.81992(11) 0.0383(3) Uani 0.1976(17) 1 d D . P A 2
B1 B 0.39731(11) 0.3644(4) 0.54132(18) 0.0203(8) Uani 1 1 d . . . . .
N1 N 0.33542(8) 0.2352(4) 0.63341(14) 0.0227(6) Uani 1 1 d . . . . .
N2 N 0.39046(8) 0.2089(3) 0.67466(13) 0.0192(6) Uani 1 1 d . . . . .
C1 C 0.36365(9) 0.1923(3) 0.68125(15) 0.0176(7) Uani 1 1 d . . . . .
C2 C 0.34406(10) 0.3040(4) 0.59347(16) 0.0238(8) Uani 1 1 d . . . . .
H2A H 0.3449 0.4040 0.5984 0.029 Uiso 1 1 calc R U . . .
H2B H 0.3274 0.2810 0.5522 0.029 Uiso 1 1 calc R U . . .
C3 C 0.37935(9) 0.2465(4) 0.61288(15) 0.0198(7) Uani 1 1 d . . . . .
H3 H 0.3765 0.1613 0.5904 0.024 Uiso 1 1 calc R U . . .
C4 C 0.30274(10) 0.2504(4) 0.62854(18) 0.0248(8) Uani 1 1 d . . . . .
C5 C 0.27669(10) 0.1587(5) 0.59159(19) 0.0294(8) Uani 1 1 d . . . . .
C6 C 0.24484(11) 0.1744(5) 0.5862(2) 0.0361(10) Uani 1 1 d . . . . .
H6 H 0.2265 0.1157 0.5611 0.043 Uiso 1 1 calc R U . . .
C7 C 0.23967(12) 0.2752(6) 0.6174(2) 0.0417(11) Uani 1 1 d . . . . .
H7 H 0.2180 0.2833 0.6138 0.050 Uiso 1 1 calc R U . . .
C8 C 0.26543(12) 0.3630(5) 0.6530(2) 0.0387(11) Uani 1 1 d . . . . .
H8 H 0.2614 0.4304 0.6743 0.046 Uiso 1 1 calc R U . . .
C9 C 0.29776(11) 0.3546(5) 0.6586(2) 0.0312(9) Uani 1 1 d . . . . .
C10 C 0.28351(11) 0.0437(5) 0.5615(2) 0.0315(9) Uani 1 1 d . . . . .
H10 H 0.3023 0.0734 0.5552 0.038 Uiso 1 1 calc R U . . .
C11 C 0.25275(14) 0.0045(6) 0.5020(2) 0.0459(12) Uani 1 1 d . . . . .
H11A H 0.2347 -0.0332 0.5073 0.069 Uiso 1 1 calc R U . . .
H11B H 0.2597 -0.0637 0.4836 0.069 Uiso 1 1 calc R U . . .
H11C H 0.2441 0.0854 0.4771 0.069 Uiso 1 1 calc R U . . .
C12 C 0.29633(15) -0.0809(5) 0.6017(2) 0.0443(12) Uani 1 1 d . . . . .
H12A H 0.3164 -0.0556 0.6393 0.066 Uiso 1 1 calc R U . . .
H12B H 0.3026 -0.1529 0.5837 0.066 Uiso 1 1 calc R U . . .
H12C H 0.2782 -0.1139 0.6078 0.066 Uiso 1 1 calc R U . . .
C13 C 0.32518(12) 0.4603(5) 0.6957(2) 0.0370(10) Uani 1 1 d . . . . .
H13 H 0.3468 0.4332 0.6977 0.044 Uiso 1 1 calc R U . . .
C14 C 0.33215(17) 0.4653(7) 0.7578(3) 0.0548(14) Uani 1 1 d . . . . .
H14A H 0.3527 0.5200 0.7822 0.082 Uiso 1 1 calc R U . . .
H14B H 0.3357 0.3728 0.7735 0.082 Uiso 1 1 calc R U . . .
H14C H 0.3126 0.5065 0.7576 0.082 Uiso 1 1 calc R U . . .
C15 C 0.31457(17) 0.5990(6) 0.6665(3) 0.0553(15) Uani 1 1 d . . . . .
H15A H 0.2923 0.6240 0.6609 0.083 Uiso 1 1 calc R U . . .
H15B H 0.3129 0.5954 0.6286 0.083 Uiso 1 1 calc R U . . .
H15C H 0.3316 0.6670 0.6913 0.083 Uiso 1 1 calc R U . . .
C16 C 0.42368(9) 0.1567(4) 0.71792(16) 0.0229(7) Uani 1 1 d . . . . .
C17 C 0.44698(10) 0.2465(5) 0.76061(17) 0.0279(8) Uani 1 1 d . . . . .
C18 C 0.47826(12) 0.1924(6) 0.8035(2) 0.0399(11) Uani 1 1 d . . . . .
H18 H 0.4947 0.2504 0.8330 0.048 Uiso 1 1 calc R U . . .
C19 C 0.48576(12) 0.0565(6) 0.8038(2) 0.0450(13) Uani 1 1 d . . . . .
H19 H 0.5071 0.0220 0.8337 0.054 Uiso 1 1 calc R U . . .
C20 C 0.46244(13) -0.0301(6) 0.7608(2) 0.0411(11) Uani 1 1 d . . . . .
H20 H 0.4680 -0.1235 0.7615 0.049 Uiso 1 1 calc R U . . .
C21 C 0.43078(11) 0.0189(5) 0.71652(18) 0.0285(8) Uani 1 1 d . . . . .
C22 C 0.43854(12) 0.3952(5) 0.7625(2) 0.0348(10) Uani 1 1 d . . . . .
H22 H 0.4170 0.4169 0.7251 0.042 Uiso 1 1 calc R U . . .
C23 C 0.4320(2) 0.4185(7) 0.8121(3) 0.0611(17) Uani 1 1 d . . . . .
H23A H 0.4120 0.3657 0.8049 0.092 Uiso 1 1 calc R U . . .
H23B H 0.4278 0.5154 0.8142 0.092 Uiso 1 1 calc R U . . .
H23C H 0.4521 0.3895 0.8489 0.092 Uiso 1 1 calc R U . . .
C24 C 0.46661(16) 0.4883(7) 0.7675(3) 0.066(2) Uani 1 1 d . . . . .
H24A H 0.4877 0.4736 0.8052 0.099 Uiso 1 1 calc R U . . .
H24B H 0.4594 0.5834 0.7645 0.099 Uiso 1 1 calc R U . . .
H24C H 0.4708 0.4679 0.7359 0.099 Uiso 1 1 calc R U . . .
C25 C 0.40546(12) -0.0776(4) 0.66990(19) 0.0306(9) Uani 1 1 d . . . . .
H25 H 0.3837 -0.0263 0.6455 0.037 Uiso 1 1 calc R U . . .
C26 C 0.41874(17) -0.1192(6) 0.6304(3) 0.0473(13) Uani 1 1 d . . . . .
H26A H 0.4234 -0.0376 0.6147 0.071 Uiso 1 1 calc R U . . .
H26B H 0.4015 -0.1748 0.5981 0.071 Uiso 1 1 calc R U . . .
H26C H 0.4398 -0.1720 0.6529 0.071 Uiso 1 1 calc R U . . .
C27 C 0.39712(15) -0.2019(6) 0.6942(3) 0.0471(12) Uani 1 1 d . . . . .
H27A H 0.4178 -0.2566 0.7171 0.071 Uiso 1 1 calc R U . . .
H27B H 0.3796 -0.2566 0.6619 0.071 Uiso 1 1 calc R U . . .
H27C H 0.3885 -0.1725 0.7192 0.071 Uiso 1 1 calc R U . . .
C28 C 0.40419(10) 0.3388(4) 0.60795(16) 0.0212(7) Uani 1 1 d . . . . .
H28A H 0.4274 0.3004 0.6324 0.025 Uiso 1 1 calc R U . . .
H28B H 0.4040 0.4283 0.6247 0.025 Uiso 1 1 calc R U . . .
C29 C 0.36194(10) 0.4529(4) 0.49656(17) 0.0227(7) Uani 1 1 d . . . . .
C30 C 0.34204(11) 0.4385(4) 0.43609(18) 0.0271(8) Uani 1 1 d . . . . .
C31 C 0.31499(11) 0.5228(5) 0.39963(19) 0.0329(9) Uani 1 1 d . . . . .
C32 C 0.30574(12) 0.6282(5) 0.4225(2) 0.0365(10) Uani 1 1 d . . . . .
C33 C 0.32430(12) 0.6478(5) 0.4819(2) 0.0345(10) Uani 1 1 d . . . . .
C34 C 0.35151(11) 0.5634(4) 0.51659(19) 0.0274(8) Uani 1 1 d . . . . .
C35 C 0.39690(10) 0.2091(4) 0.51722(16) 0.0222(7) Uani 1 1 d . . . . .
C36 C 0.42651(11) 0.1395(4) 0.52976(17) 0.0269(8) Uani 1 1 d . . . . .
C37 C 0.42741(12) 0.0055(5) 0.51484(19) 0.0331(9) Uani 1 1 d . . . . .
C38 C 0.39793(14) -0.0677(5) 0.4849(2) 0.0369(10) Uani 1 1 d . . . . .
C39 C 0.36785(12) -0.0066(4) 0.47234(19) 0.0314(9) Uani 1 1 d . . . . .
C40 C 0.36815(10) 0.1267(4) 0.48929(18) 0.0258(8) Uani 1 1 d . . . . .
C41 C 0.42745(10) 0.4600(4) 0.54191(17) 0.0223(7) Uani 1 1 d . . . . .
C42 C 0.43278(11) 0.4603(5) 0.49578(18) 0.0278(8) Uani 1 1 d . . . . .
C43 C 0.45603(12) 0.5428(5) 0.4913(2) 0.0322(9) Uani 1 1 d . . . . .
C44 C 0.47555(11) 0.6328(4) 0.5354(2) 0.0300(9) Uani 1 1 d . . . . .
C45 C 0.47159(10) 0.6381(4) 0.58242(19) 0.0277(8) Uani 1 1 d . . . . .
C46 C 0.44806(10) 0.5534(4) 0.58529(17) 0.0238(8) Uani 1 1 d . . . . .
C47 C 0.39255(19) -0.1457(7) 0.8473(3) 0.0641(18) Uani 1 1 d . . . . .
H47A H 0.3879 -0.1923 0.8752 0.077 Uiso 1 1 calc R U . A 1
H47B H 0.3771 -0.1837 0.8079 0.077 Uiso 1 1 calc R U . A 1
C48 C 0.42714(13) -0.1643(6) 0.8638(3) 0.0490(14) Uani 1 1 d . . . . .
H48A H 0.4289 -0.1600 0.8285 0.059 Uiso 1 1 calc R U . . .
H48B H 0.4347 -0.2559 0.8811 0.059 Uiso 1 1 calc R U . . .
C49 C 0.45040(17) -0.0601(8) 0.9065(3) 0.0616(18) Uani 1 1 d . . . . .
H49A H 0.4725 -0.0606 0.9079 0.074 Uiso 1 1 calc R U . . .
H49B H 0.4550 -0.0835 0.9459 0.074 Uiso 1 1 calc R U . . .
C50 C 0.43440(18) 0.0844(8) 0.8896(3) 0.0629(19) Uani 1 1 d . . . . .
H50A H 0.4408 0.1320 0.8641 0.075 Uiso 1 1 calc R U . A 1
H50B H 0.4410 0.1408 0.9244 0.075 Uiso 1 1 calc R U . A 1
C51 C 0.2850(2) 0.9717(12) 0.2411(4) 0.092(3) Uani 1 1 d . . . . .
H51A H 0.2616 0.9784 0.2067 0.111 Uiso 1 1 calc R U . . .
H51B H 0.2998 0.9304 0.2282 0.111 Uiso 1 1 calc R U . . .
Cl1 Cl 0.28443(11) 0.8689(4) 0.29106(16) 0.1284(12) Uani 1 1 d . . . . .
Cl2 Cl 0.29959(9) 1.1309(4) 0.2669(2) 0.1456(16) Uani 1 1 d . . . . .
F1 F 0.34839(7) 0.3388(3) 0.40845(10) 0.0357(6) Uani 1 1 d . . . . .
F2 F 0.29717(8) 0.4998(4) 0.34183(12) 0.0502(8) Uani 1 1 d . . . . .
F3 F 0.27898(8) 0.7077(4) 0.38776(16) 0.0555(9) Uani 1 1 d . . . . .
F4 F 0.31593(8) 0.7499(3) 0.50559(15) 0.0481(7) Uani 1 1 d . . . . .
F5 F 0.36875(7) 0.5968(3) 0.57366(12) 0.0350(6) Uani 1 1 d . . . . .
F6 F 0.45735(6) 0.2028(3) 0.55930(11) 0.0346(6) Uani 1 1 d . . . . .
F7 F 0.45757(8) -0.0539(3) 0.52993(14) 0.0480(8) Uani 1 1 d . . . . .
F8 F 0.39837(10) -0.1987(3) 0.47131(15) 0.0515(8) Uani 1 1 d . . . . .
F9 F 0.33840(8) -0.0773(3) 0.44403(14) 0.0462(7) Uani 1 1 d . . . . .
F10 F 0.33770(6) 0.1753(3) 0.47827(11) 0.0321(5) Uani 1 1 d . . . . .
F11 F 0.41491(8) 0.3755(3) 0.45016(12) 0.0420(7) Uani 1 1 d . . . . .
F12 F 0.45961(9) 0.5352(4) 0.44482(14) 0.0478(7) Uani 1 1 d . . . . .
F13 F 0.49793(7) 0.7142(3) 0.53144(14) 0.0429(7) Uani 1 1 d . . . . .
F14 F 0.49031(7) 0.7265(3) 0.62595(12) 0.0386(6) Uani 1 1 d . . . . .
F15 F 0.44639(7) 0.5685(3) 0.63354(11) 0.0334(5) Uani 1 1 d . . . . .

loop_
_atom_site_aniso_label
_atom_site_aniso_U_11
_atom_site_aniso_U_22
_atom_site_aniso_U_33
_atom_site_aniso_U_23
_atom_site_aniso_U_13
_atom_site_aniso_U_12
Au1 0.0243(3) 0.03313(13) 0.02242(14) 0.00957(9) 0.01305(16) 0.00715(13)
S1 0.0357(7) 0.0543(9) 0.0292(6) 0.0162(6) 0.0199(5) 0.0103(6)
Au1B 0.0243(3) 0.03313(13) 0.02242(14) 0.00957(9) 0.01305(16) 0.00715(13)
S1B 0.0357(7) 0.0543(9) 0.0292(6) 0.0162(6) 0.0199(5) 0.0103(6)
B1 0.0195(19) 0.023(2) 0.0175(18) -0.0039(15) 0.0089(15) -0.0049(15)
N1 0.0181(14) 0.0308(17) 0.0204(15) 0.0057(13) 0.0107(12) 0.0025(12)
N2 0.0166(14) 0.0250(15) 0.0154(14) 0.0052(11) 0.0078(12) 0.0004(12)
C1 0.0230(17) 0.0147(15) 0.0186(16) 0.0071(12) 0.0133(14) 0.0009(13)
C2 0.0211(17) 0.031(2) 0.0199(17) 0.0055(14) 0.0107(14) 0.0018(15)
C3 0.0203(17) 0.0243(18) 0.0146(16) 0.0025(13) 0.0089(13) -0.0024(14)
C4 0.0215(18) 0.0267(19) 0.0296(19) 0.0091(15) 0.0157(16) 0.0047(14)
C5 0.0209(18) 0.033(2) 0.032(2) 0.0101(17) 0.0124(16) 0.0037(16)
C6 0.0162(18) 0.044(3) 0.042(2) 0.008(2) 0.0109(17) 0.0007(17)
C7 0.022(2) 0.052(3) 0.052(3) 0.010(2) 0.020(2) 0.008(2)
C8 0.031(2) 0.045(3) 0.047(3) 0.006(2) 0.024(2) 0.012(2)
C9 0.028(2) 0.034(2) 0.033(2) 0.0078(17) 0.0163(18) 0.0047(17)
C10 0.025(2) 0.032(2) 0.033(2) 0.0022(17) 0.0123(18) -0.0020(16)
C11 0.037(3) 0.051(3) 0.035(3) 0.000(2) 0.009(2) -0.007(2)
C12 0.050(3) 0.034(2) 0.040(3) 0.008(2) 0.017(2) 0.011(2)
C13 0.034(2) 0.037(2) 0.043(3) -0.006(2) 0.022(2) 0.0004(19)
C14 0.063(4) 0.062(4) 0.045(3) -0.008(3) 0.032(3) -0.001(3)
C15 0.058(3) 0.037(3) 0.072(4) 0.000(3) 0.034(3) -0.004(2)
C16 0.0152(16) 0.033(2) 0.0193(17) 0.0039(15) 0.0081(14) 0.0041(15)
C17 0.0220(18) 0.040(2) 0.0197(18) -0.0009(16) 0.0091(15) -0.0011(16)
C18 0.022(2) 0.060(3) 0.026(2) -0.003(2) 0.0033(17) 0.003(2)
C19 0.026(2) 0.065(4) 0.030(2) 0.005(2) 0.0041(19) 0.017(2)
C20 0.035(2) 0.048(3) 0.033(2) 0.006(2) 0.013(2) 0.018(2)
C21 0.0244(19) 0.034(2) 0.0253(19) 0.0063(16) 0.0118(16) 0.0063(16)
C22 0.034(2) 0.036(2) 0.024(2) -0.0050(17) 0.0078(18) -0.0085(18)
C23 0.094(5) 0.047(3) 0.049(3) -0.009(3) 0.042(3) 0.010(3)
C24 0.043(3) 0.060(4) 0.059(4) 0.010(3) 0.002(3) -0.023(3)
C25 0.037(2) 0.0235(19) 0.032(2) 0.0023(16) 0.0181(19) 0.0008(16)
C26 0.064(3) 0.040(3) 0.052(3) -0.015(2) 0.040(3) -0.016(2)
C27 0.055(3) 0.041(3) 0.052(3) 0.003(2) 0.032(3) -0.005(2)
C28 0.0218(17) 0.0246(18) 0.0183(16) -0.0011(14) 0.0112(14) -0.0054(14)
C29 0.0221(17) 0.0239(18) 0.0234(18) 0.0015(14) 0.0127(15) -0.0017(14)
C30 0.0255(19) 0.031(2) 0.0265(19) 0.0043(16) 0.0149(16) 0.0009(16)
C31 0.026(2) 0.043(2) 0.027(2) 0.0108(18) 0.0117(17) 0.0016(18)
C32 0.027(2) 0.038(2) 0.044(3) 0.021(2) 0.019(2) 0.0088(18)
C33 0.035(2) 0.025(2) 0.052(3) 0.0062(19) 0.029(2) 0.0041(17)
C34 0.030(2) 0.026(2) 0.031(2) 0.0006(16) 0.0193(17) -0.0008(16)
C35 0.0251(18) 0.0222(18) 0.0194(17) -0.0017(14) 0.0115(15) -0.0026(14)
C36 0.0267(19) 0.029(2) 0.0208(18) -0.0017(15) 0.0096(15) 0.0008(16)
C37 0.037(2) 0.031(2) 0.027(2) 0.0019(17) 0.0145(18) 0.0093(18)
C38 0.054(3) 0.025(2) 0.031(2) -0.0015(17) 0.021(2) 0.0060(19)
C39 0.040(2) 0.024(2) 0.029(2) -0.0061(16) 0.0162(18) -0.0116(17)
C40 0.0246(19) 0.028(2) 0.0244(19) -0.0029(15) 0.0122(16) -0.0031(15)
C41 0.0202(17) 0.0233(18) 0.0222(18) -0.0006(14) 0.0102(15) -0.0018(14)
C42 0.0277(19) 0.032(2) 0.0257(19) -0.0043(16) 0.0150(16) -0.0097(16)
C43 0.035(2) 0.038(2) 0.033(2) 0.0026(18) 0.0237(19) -0.0035(18)
C44 0.0234(19) 0.027(2) 0.042(2) 0.0070(17) 0.0184(18) -0.0038(15)
C45 0.0204(18) 0.0246(19) 0.030(2) -0.0011(15) 0.0069(16) -0.0037(14)
C46 0.0234(18) 0.0229(18) 0.0237(18) -0.0015(14) 0.0113(15) -0.0030(14)
C47 0.071(4) 0.059(4) 0.055(4) 0.022(3) 0.028(3) -0.001(3)
C48 0.035(3) 0.037(3) 0.049(3) 0.016(2) 0.004(2) 0.014(2)
C49 0.049(3) 0.080(5) 0.047(3) 0.009(3) 0.018(3) 0.027(3)
C50 0.067(4) 0.086(5) 0.031(3) 0.022(3) 0.022(3) 0.043(4)
C51 0.048(4) 0.141(9) 0.075(5) 0.012(6) 0.023(4) -0.003(5)
Cl1 0.178(3) 0.120(2) 0.122(2) 0.0170(18) 0.102(2) 0.009(2)
Cl2 0.108(2) 0.104(2) 0.221(5) 0.017(2) 0.083(3) 0.0014(17)
F1 0.0350(13) 0.0486(16) 0.0205(11) -0.0012(11) 0.0122(10) 0.0048(12)
F2 0.0382(15) 0.076(2) 0.0262(13) 0.0153(14) 0.0090(12) 0.0108(15)
F3 0.0379(16) 0.061(2) 0.062(2) 0.0301(17) 0.0223(15) 0.0243(15)
F4 0.0563(18) 0.0308(14) 0.070(2) 0.0074(14) 0.0416(17) 0.0148(13)
F5 0.0426(14) 0.0296(13) 0.0333(13) -0.0067(10) 0.0199(12) -0.0009(11)
F6 0.0193(11) 0.0393(14) 0.0356(13) -0.0047(11) 0.0075(10) 0.0022(10)
F7 0.0458(16) 0.0451(17) 0.0481(17) 0.0005(13) 0.0207(14) 0.0206(14)
F8 0.075(2) 0.0227(14) 0.0540(18) -0.0078(12) 0.0312(17) 0.0023(13)
F9 0.0502(17) 0.0343(15) 0.0489(17) -0.0146(13) 0.0221(14) -0.0225(13)
F10 0.0232(11) 0.0348(13) 0.0383(13) -0.0068(11) 0.0159(10) -0.0083(10)
F11 0.0542(17) 0.0523(18) 0.0306(13) -0.0170(12) 0.0297(13) -0.0259(14)
F12 0.0605(19) 0.0575(19) 0.0462(17) -0.0048(14) 0.0423(15) -0.0165(15)
F13 0.0375(14) 0.0390(15) 0.0605(18) 0.0006(13) 0.0312(14) -0.0137(12)
F14 0.0351(13) 0.0337(14) 0.0396(14) -0.0104(11) 0.0140(11) -0.0166(11)
F15 0.0388(13) 0.0354(14) 0.0278(12) -0.0105(10) 0.0184(11) -0.0122(11)

loop_
_atom_type_symbol
_atom_type_description
_atom_type_scat_dispersion_real
_atom_type_scat_dispersion_imag
_atom_type_scat_source
C C 0.0181 0.0091 'International Tables Vol C Tables 4.2.6.8 and 6.1.1.4'
H H 0.0000 0.0000 'International Tables Vol C Tables 4.2.6.8 and 6.1.1.4'
B B 0.0090 0.0039 'International Tables Vol C Tables 4.2.6.8 and 6.1.1.4'
N N 0.0311 0.0180 'International Tables Vol C Tables 4.2.6.8 and 6.1.1.4'
F F 0.0727 0.0534 'International Tables Vol C Tables 4.2.6.8 and 6.1.1.4'
Au Au -4.4197 7.2980 'International Tables Vol C Tables 4.2.6.8 and 6.1.1.4'
S S 0.3331 0.5567 'International Tables Vol C Tables 4.2.6.8 and 6.1.1.4'
Cl Cl 0.3639 0.7018 'International Tables Vol C Tables 4.2.6.8 and 6.1.1.4'

loop_
_geom_angle_atom_site_label_1
_geom_angle_atom_site_label_2
_geom_angle_atom_site_label_3
_geom_angle
C1 Au1 S1 172.28(11)
C47 S1 C50 94.9(3)
C47 S1 Au1 106.0(2)
C50 S1 Au1 99.28(19)
C1 Au1B S1B 176.58(17)
C35 B1 C41 111.6(3)
C35 B1 C28 103.7(3)
C41 B1 C28 112.4(3)
C35 B1 C29 112.9(3)
C41 B1 C29 101.6(3)
C28 B1 C29 115.1(3)
C1 N1 C4 124.3(3)
C1 N1 C2 110.6(3)
C4 N1 C2 122.7(3)
C1 N2 C16 120.4(3)
C1 N2 C3 111.4(3)
C16 N2 C3 125.8(3)
N1 C1 N2 109.4(3)
N1 C1 Au1B 117.6(3)
N2 C1 Au1B 132.9(3)
N1 C1 Au1 130.7(3)
N2 C1 Au1 119.9(3)
N1 C2 C3 102.4(3)
N1 C2 H2A 111.3
C3 C2 H2A 111.3
N1 C2 H2B 111.3
C3 C2 H2B 111.3
H2A C2 H2B 109.2
N2 C3 C28 113.8(3)
N2 C3 C2 99.3(3)
C28 C3 C2 117.3(3)
N2 C3 H3 108.7
C28 C3 H3 108.7
C2 C3 H3 108.7
C9 C4 C5 123.0(4)
C9 C4 N1 119.8(4)
C5 C4 N1 117.2(4)
C6 C5 C4 117.3(4)
C6 C5 C10 121.3(4)
C4 C5 C10 121.3(4)
C7 C6 C5 120.6(4)
C7 C6 H6 119.7
C5 C6 H6 119.7
C8 C7 C6 121.0(4)
C8 C7 H7 119.5
C6 C7 H7 119.5
C7 C8 C9 120.8(5)
C7 C8 H8 119.6
C9 C8 H8 119.6
C4 C9 C8 117.3(4)
C4 C9 C13 123.4(4)
C8 C9 C13 119.3(4)
C5 C10 C11 114.3(4)
C5 C10 C12 109.4(4)
C11 C10 C12 109.9(4)
C5 C10 H10 107.7
C11 C10 H10 107.7
C12 C10 H10 107.7
C10 C11 H11A 109.5
C10 C11 H11B 109.5
H11A C11 H11B 109.5
C10 C11 H11C 109.5
H11A C11 H11C 109.5
H11B C11 H11C 109.5
C10 C12 H12A 109.5
C10 C12 H12B 109.5
H12A C12 H12B 109.5
C10 C12 H12C 109.5
H12A C12 H12C 109.5
H12B C12 H12C 109.5
C15 C13 C14 111.3(5)
C15 C13 C9 109.8(4)
C14 C13 C9 111.7(5)
C15 C13 H13 108.0
C14 C13 H13 108.0
C9 C13 H13 108.0
C13 C14 H14A 109.5
C13 C14 H14B 109.5
H14A C14 H14B 109.5
C13 C14 H14C 109.5
H14A C14 H14C 109.5
H14B C14 H14C 109.5
C13 C15 H15A 109.5
C13 C15 H15B 109.5
H15A C15 H15B 109.5
C13 C15 H15C 109.5
H15A C15 H15C 109.5
H15B C15 H15C 109.5
C21 C16 C17 122.9(4)
C21 C16 N2 119.0(4)
C17 C16 N2 118.1(4)
C18 C17 C16 117.0(4)
C18 C17 C22 120.6(4)
C16 C17 C22 122.3(4)
C19 C18 C17 121.4(5)
C19 C18 H18 119.3
C17 C18 H18 119.3
C18 C19 C20 120.6(4)
C18 C19 H19 119.7
C20 C19 H19 119.7
C19 C20 C21 120.4(5)
C19 C20 H20 119.8
C21 C20 H20 119.8
C16 C21 C20 117.6(4)
C16 C21 C25 122.6(4)
C20 C21 C25 119.7(4)
C17 C22 C23 110.0(4)
C17 C22 C24 111.3(5)
C23 C22 C24 111.7(5)
C17 C22 H22 107.9
C23 C22 H22 107.9
C24 C22 H22 107.9
C22 C23 H23A 109.5
C22 C23 H23B 109.5
H23A C23 H23B 109.5
C22 C23 H23C 109.5
H23A C23 H23C 109.5
H23B C23 H23C 109.5
C22 C24 H24A 109.5
C22 C24 H24B 109.5
H24A C24 H24B 109.5
C22 C24 H24C 109.5
H24A C24 H24C 109.5
H24B C24 H24C 109.5
C21 C25 C27 113.8(4)
C21 C25 C26 109.3(4)
C27 C25 C26 111.1(4)
C21 C25 H25 107.5
C27 C25 H25 107.5
C26 C25 H25 107.5
C25 C26 H26A 109.5
C25 C26 H26B 109.5
H26A C26 H26B 109.5
C25 C26 H26C 109.5
H26A C26 H26C 109.5
H26B C26 H26C 109.5
C25 C27 H27A 109.5
C25 C27 H27B 109.5
H27A C27 H27B 109.5
C25 C27 H27C 109.5
H27A C27 H27C 109.5
H27B C27 H27C 109.5
C3 C28 B1 116.8(3)
C3 C28 H28A 108.1
B1 C28 H28A 108.1
C3 C28 H28B 108.1
B1 C28 H28B 108.1
H28A C28 H28B 107.3
C30 C29 C34 112.2(4)
C30 C29 B1 125.9(4)
C34 C29 B1 121.5(3)
F1 C30 C31 114.5(4)
F1 C30 C29 121.0(4)
C31 C30 C29 124.4(4)
F2 C31 C32 119.8(4)
F2 C31 C30 119.9(5)
C32 C31 C30 120.3(4)
F3 C32 C33 121.0(5)
F3 C32 C31 120.7(5)
C33 C32 C31 118.2(4)
F4 C33 C32 119.7(4)
F4 C33 C34 120.6(5)
C32 C33 C34 119.7(4)
F5 C34 C33 114.3(4)
F5 C34 C29 120.6(4)
C33 C34 C29 125.1(4)
C40 C35 C36 111.9(4)
C40 C35 B1 124.5(4)
C36 C35 B1 123.1(3)
F6 C36 C37 115.3(4)
F6 C36 C35 120.0(4)
C37 C36 C35 124.7(4)
F7 C37 C38 119.5(4)
F7 C37 C36 120.2(4)
C38 C37 C36 120.3(4)
F8 C38 C37 121.2(5)
F8 C38 C39 120.5(5)
C37 C38 C39 118.2(4)
F9 C39 C38 119.6(4)
F9 C39 C40 120.7(4)
C38 C39 C40 119.7(4)
F10 C40 C39 115.4(4)
F10 C40 C35 119.4(4)
C39 C40 C35 125.1(4)
C42 C41 C46 112.9(4)
C42 C41 B1 121.6(3)
C46 C41 B1 125.4(4)
F11 C42 C41 120.4(4)
F11 C42 C43 114.4(4)
C41 C42 C43 125.2(4)
F12 C43 C44 119.8(4)
F12 C43 C42 120.9(4)
C44 C43 C42 119.2(4)
F13 C44 C45 121.4(4)
F13 C44 C43 119.9(4)
C45 C44 C43 118.8(4)
F14 C45 C44 119.7(4)
F14 C45 C46 120.0(4)
C44 C45 C46 120.3(4)
F15 C46 C45 114.7(4)
F15 C46 C41 121.6(4)
C45 C46 C41 123.7(4)
C48 C47 S1 106.9(5)
C48 C47 H47A 110.3
S1 C47 H47A 110.3
C48 C47 H47B 110.3
S1 C47 H47B 110.3
H47A C47 H47B 108.6
C47 C48 C49 112.8(6)
C47 C48 H48A 109.0
C49 C48 H48A 109.0
C47 C48 H48B 109.0
C49 C48 H48B 109.0
H48A C48 H48B 107.8
C48 C49 C50 111.3(5)
C48 C49 H49A 109.4
C50 C49 H49A 109.4
C48 C49 H49B 109.4
C50 C49 H49B 109.4
H49A C49 H49B 108.0
C49 C50 S1 100.3(5)
C49 C50 H50A 111.7
S1 C50 H50A 111.7
C49 C50 H50B 111.7
S1 C50 H50B 111.7
H50A C50 H50B 109.5
Cl1 C51 Cl2 113.1(6)
Cl1 C51 H51A 109.0
Cl2 C51 H51A 109.0
Cl1 C51 H51B 109.0
Cl2 C51 H51B 109.0
H51A C51 H51B 107.8

loop_
_geom_bond_atom_site_label_1
_geom_bond_atom_site_label_2
_geom_bond_distance
Au1 C1 2.012(3)
Au1 S1 2.3043(12)
S1 C47 1.838(8)
S1 C50 1.957(8)
Au1B C1 1.985(4)
Au1B S1B 2.3043(12)
B1 C35 1.654(6)
B1 C41 1.661(6)
B1 C28 1.664(5)
B1 C29 1.674(6)
N1 C1 1.332(5)
N1 C4 1.439(5)
N1 C2 1.482(5)
N2 C1 1.336(5)
N2 C16 1.446(5)
N2 C3 1.505(4)
C2 C3 1.524(5)
C2 H2A 0.9900
C2 H2B 0.9900
C3 C28 1.513(5)
C3 H3 1.0000
C4 C9 1.393(6)
C4 C5 1.411(6)
C5 C6 1.396(6)
C5 C10 1.513(7)
C6 C7 1.393(8)
C6 H6 0.9500
C7 C8 1.371(8)
C7 H7 0.9500
C8 C9 1.409(6)
C8 H8 0.9500
C9 C13 1.533(7)
C10 C11 1.532(6)
C10 C12 1.533(6)
C10 H10 1.0000
C11 H11A 0.9800
C11 H11B 0.9800
C11 H11C 0.9800
C12 H12A 0.9800
C12 H12B 0.9800
C12 H12C 0.9800
C13 C15 1.522(8)
C13 C14 1.523(8)
C13 H13 1.0000
C14 H14A 0.9800
C14 H14B 0.9800
C14 H14C 0.9800
C15 H15A 0.9800
C15 H15B 0.9800
C15 H15C 0.9800
C16 C21 1.398(6)
C16 C17 1.400(6)
C17 C18 1.395(6)
C17 C22 1.520(7)
C18 C19 1.378(9)
C18 H18 0.9500
C19 C20 1.384(8)
C19 H19 0.9500
C20 C21 1.399(6)
C20 H20 0.9500
C21 C25 1.518(6)
C22 C23 1.520(8)
C22 C24 1.526(8)
C22 H22 1.0000
C23 H23A 0.9800
C23 H23B 0.9800
C23 H23C 0.9800
C24 H24A 0.9800
C24 H24B 0.9800
C24 H24C 0.9800
C25 C27 1.523(7)
C25 C26 1.525(7)
C25 H25 1.0000
C26 H26A 0.9800
C26 H26B 0.9800
C26 H26C 0.9800
C27 H27A 0.9800
C27 H27B 0.9800
C27 H27C 0.9800
C28 H28A 0.9900
C28 H28B 0.9900
C29 C30 1.395(6)
C29 C34 1.400(6)
C30 F1 1.348(5)
C30 C31 1.386(6)
C31 F2 1.345(5)
C31 C32 1.377(8)
C32 F3 1.340(5)
C32 C33 1.376(8)
C33 F4 1.345(6)
C33 C34 1.380(6)
C34 F5 1.349(5)
C35 C40 1.388(6)
C35 C36 1.394(6)
C36 F6 1.359(5)
C36 C37 1.384(6)
C37 F7 1.352(6)
C37 C38 1.363(7)
C38 F8 1.342(5)
C38 C39 1.374(7)
C39 F9 1.347(5)
C39 C40 1.384(6)
C40 F10 1.353(5)
C41 C42 1.379(6)
C41 C46 1.396(5)
C42 F11 1.350(5)
C42 C43 1.391(6)
C43 F12 1.341(5)
C43 C44 1.372(7)
C44 F13 1.345(5)
C44 C45 1.365(7)
C45 F14 1.347(5)
C45 C46 1.393(6)
C46 F15 1.343(5)
C47 C48 1.417(10)
C47 H47A 0.9900
C47 H47B 0.9900
C48 C49 1.494(10)
C48 H48A 0.9900
C48 H48B 0.9900
C49 C50 1.554(9)
C49 H49A 0.9900
C49 H49B 0.9900
C50 H50A 0.9900
C50 H50B 0.9900
C51 Cl1 1.689(10)
C51 Cl2 1.701(12)
C51 H51A 0.9900
C51 H51B 0.9900

loop_
_geom_torsion_atom_site_label_1
_geom_torsion_atom_site_label_2
_geom_torsion_atom_site_label_3
_geom_torsion_atom_site_label_4
_geom_torsion
C4 N1 C1 N2 -170.7(4)
C2 N1 C1 N2 -8.1(4)
C4 N1 C1 Au1B 6.5(5)
C2 N1 C1 Au1B 169.1(3)
C4 N1 C1 Au1 8.3(6)
C2 N1 C1 Au1 170.9(3)
C16 N2 C1 N1 -173.3(3)
C3 N2 C1 N1 -9.8(4)
C16 N2 C1 Au1B 10.0(6)
C3 N2 C1 Au1B 173.5(3)
C16 N2 C1 Au1 7.5(5)
C3 N2 C1 Au1 171.0(2)
C1 N1 C2 C3 21.8(4)
C4 N1 C2 C3 -175.2(4)
C1 N2 C3 C28 147.6(3)
C16 N2 C3 C28 -50.0(5)
C1 N2 C3 C2 22.3(4)
C16 N2 C3 C2 -175.3(4)
N1 C2 C3 N2 -24.5(4)
N1 C2 C3 C28 -147.4(3)
C1 N1 C4 C9 70.7(5)
C2 N1 C4 C9 -89.9(5)
C1 N1 C4 C5 -110.8(5)
C2 N1 C4 C5 88.6(5)
C9 C4 C5 C6 -0.7(6)
N1 C4 C5 C6 -179.2(4)
C9 C4 C5 C10 -177.6(4)
N1 C4 C5 C10 3.9(6)
C4 C5 C6 C7 -1.3(7)
C10 C5 C6 C7 175.6(4)
C5 C6 C7 C8 1.3(8)
C6 C7 C8 C9 0.8(8)
C5 C4 C9 C8 2.7(6)
N1 C4 C9 C8 -178.9(4)
C5 C4 C9 C13 -175.9(4)
N1 C4 C9 C13 2.5(6)
C7 C8 C9 C4 -2.7(7)
C7 C8 C9 C13 176.0(5)
C6 C5 C10 C11 34.7(6)
C4 C5 C10 C11 -148.5(4)
C6 C5 C10 C12 -89.0(5)
C4 C5 C10 C12 87.7(5)
C4 C9 C13 C15 110.8(5)
C8 C9 C13 C15 -67.8(6)
C4 C9 C13 C14 -125.3(5)
C8 C9 C13 C14 56.1(6)
C1 N2 C16 C21 81.0(5)
C3 N2 C16 C21 -79.9(5)
C1 N2 C16 C17 -97.0(5)
C3 N2 C16 C17 102.0(5)
C21 C16 C17 C18 -0.9(6)
N2 C16 C17 C18 177.1(4)
C21 C16 C17 C22 -178.3(4)
N2 C16 C17 C22 -0.3(6)
C16 C17 C18 C19 -0.2(7)
C22 C17 C18 C19 177.2(5)
C17 C18 C19 C20 0.8(9)
C18 C19 C20 C21 -0.3(9)
C17 C16 C21 C20 1.4(7)
N2 C16 C21 C20 -176.6(4)
C17 C16 C21 C25 -179.7(4)
N2 C16 C21 C25 2.4(6)
C19 C20 C21 C16 -0.8(8)
C19 C20 C21 C25 -179.8(5)
C18 C17 C22 C23 -71.6(6)
C16 C17 C22 C23 105.7(5)
C18 C17 C22 C24 52.8(6)
C16 C17 C22 C24 -129.9(5)
C16 C21 C25 C27 -124.4(5)
C20 C21 C25 C27 54.5(6)
C16 C21 C25 C26 110.7(5)
C20 C21 C25 C26 -70.3(6)
N2 C3 C28 B1 170.0(3)
C2 C3 C28 B1 -74.8(4)
C35 B1 C28 C3 -56.1(4)
C41 B1 C28 C3 -176.7(3)
C29 B1 C28 C3 67.7(4)
C35 B1 C29 C30 -30.4(5)
C41 B1 C29 C30 89.2(4)
C28 B1 C29 C30 -149.1(4)
C35 B1 C29 C34 157.4(4)
C41 B1 C29 C34 -83.0(4)
C28 B1 C29 C34 38.7(5)
C34 C29 C30 F1 179.2(4)
B1 C29 C30 F1 6.4(6)
C34 C29 C30 C31 -0.1(6)
B1 C29 C30 C31 -172.9(4)
F1 C30 C31 F2 1.1(6)
C29 C30 C31 F2 -179.5(4)
F1 C30 C31 C32 179.6(4)
C29 C30 C31 C32 -1.0(7)
F2 C31 C32 F3 0.5(7)
C30 C31 C32 F3 -178.0(4)
F2 C31 C32 C33 179.3(4)
C30 C31 C32 C33 0.8(7)
F3 C32 C33 F4 -1.3(7)
C31 C32 C33 F4 180.0(4)
F3 C32 C33 C34 179.3(4)
C31 C32 C33 C34 0.5(7)
F4 C33 C34 F5 -2.6(6)
C32 C33 C34 F5 176.8(4)
F4 C33 C34 C29 178.7(4)
C32 C33 C34 C29 -1.8(7)
C30 C29 C34 F5 -177.0(4)
B1 C29 C34 F5 -3.9(6)
C30 C29 C34 C33 1.6(6)
B1 C29 C34 C33 174.7(4)
C41 B1 C35 C40 -152.0(4)
C28 B1 C35 C40 86.9(4)
C29 B1 C35 C40 -38.3(5)
C41 B1 C35 C36 37.0(5)
C28 B1 C35 C36 -84.2(4)
C29 B1 C35 C36 150.7(4)
C40 C35 C36 F6 -177.2(4)
B1 C35 C36 F6 -5.2(6)
C40 C35 C36 C37 1.9(6)
B1 C35 C36 C37 173.9(4)
F6 C36 C37 F7 0.4(6)
C35 C36 C37 F7 -178.8(4)
F6 C36 C37 C38 -179.8(4)
C35 C36 C37 C38 1.1(7)
F7 C37 C38 F8 1.5(7)
C36 C37 C38 F8 -178.4(4)
F7 C37 C38 C39 177.3(4)
C36 C37 C38 C39 -2.5(7)
F8 C38 C39 F9 -2.6(7)
C37 C38 C39 F9 -178.5(4)
F8 C38 C39 C40 176.8(4)
C37 C38 C39 C40 1.0(7)
F9 C39 C40 F10 3.5(6)
C38 C39 C40 F10 -176.0(4)
F9 C39 C40 C35 -178.2(4)
C38 C39 C40 C35 2.3(7)
C36 C35 C40 F10 174.7(4)
B1 C35 C40 F10 2.8(6)
C36 C35 C40 C39 -3.6(6)
B1 C35 C40 C39 -175.5(4)
C35 B1 C41 C42 44.1(5)
C28 B1 C41 C42 160.0(4)
C29 B1 C41 C42 -76.5(4)
C35 B1 C41 C46 -140.6(4)
C28 B1 C41 C46 -24.6(5)
C29 B1 C41 C46 98.9(4)
C46 C41 C42 F11 179.8(4)
B1 C41 C42 F11 -4.3(6)
C46 C41 C42 C43 0.2(7)
B1 C41 C42 C43 176.1(4)
F11 C42 C43 F12 -0.1(7)
C41 C42 C43 F12 179.5(4)
F11 C42 C43 C44 -180.0(4)
C41 C42 C43 C44 -0.3(7)
F12 C43 C44 F13 0.8(7)
C42 C43 C44 F13 -179.4(4)
F12 C43 C44 C45 -179.6(4)
C42 C43 C44 C45 0.2(7)
F13 C44 C45 F14 0.1(7)
C43 C44 C45 F14 -179.5(4)
F13 C44 C45 C46 179.6(4)
C43 C44 C45 C46 -0.1(7)
F14 C45 C46 F15 -0.3(6)
C44 C45 C46 F15 -179.7(4)
F14 C45 C46 C41 179.4(4)
C44 C45 C46 C41 0.0(7)
C42 C41 C46 F15 179.6(4)
B1 C41 C46 F15 3.9(6)
C42 C41 C46 C45 0.0(6)
B1 C41 C46 C45 -175.7(4)
C50 S1 C47 C48 -13.2(5)
Au1 S1 C47 C48 87.9(5)
S1 C47 C48 C49 33.4(7)
C47 C48 C49 C50 -42.9(8)
C48 C49 C50 S1 27.9(6)
